data_4085926
loop_
_publ_author_name
'Lichtenberg, Crispin'
'Adelhardt, Mario'
'W\"orle, Michael'
'B\"uttner, Torsten'
'Meyer, Karsten'
'Gr\"utzmacher, Hansj\"org'

_publ_section_title
;
 Mono- and Dinuclear Neutral and Cationic Iron(II) Compounds Supported by
 an Amidinato-diolefin Ligand: Characterization and Catalytic Application
;
_journal_issue 12
_journal_name_full Organometallics
_journal_page_first 3079
_journal_paper_doi 10.1021/acs.organomet.5b00395
_journal_volume 34
_journal_year 2015
_chemical_formula_moiety 'C77 H60 Cl6 Fe N4'
_chemical_formula_sum 'C77 H60 Cl6 Fe N4'
_chemical_formula_weight 1309.84
_chemical_name_systematic
; 
 ? 
;
_space_group_IT_number 14
_symmetry_cell_setting monoclinic
_symmetry_space_group_name_Hall '-P 2ybc'
_symmetry_space_group_name_H-M 'P 1 21/c 1'
_atom_sites_solution_hydrogens geom
_atom_sites_solution_primary direct
_atom_sites_solution_secondary difmap
_audit_creation_method SHELXL-97
_cell_angle_alpha 90.00
_cell_angle_beta 96.5503(18)
_cell_angle_gamma 90.00
_cell_formula_units_Z 4
_cell_length_a 14.2126(4)
_cell_length_b 22.5143(4)
_cell_length_c 20.1736(4)
_cell_measurement_reflns_used 8502
_cell_measurement_temperature 105.27(10)
_cell_measurement_theta_max 30.1260
_cell_measurement_theta_min 3.0300
_cell_volume 6413.1(2)
_computing_cell_refinement
;
CrysAlisPro, Agilent Technologies,
Version 1.171.36.28 (release 01-02-2013 CrysAlis171 .NET)
(compiled Feb  1 2013,16:14:44)
;
_computing_data_collection
;
CrysAlisPro, Agilent Technologies,
Version 1.171.36.28 (release 01-02-2013 CrysAlis171 .NET)
(compiled Feb  1 2013,16:14:44)
;
_computing_data_reduction
;
CrysAlisPro, Agilent Technologies,
Version 1.171.36.28 (release 01-02-2013 CrysAlis171 .NET)
(compiled Feb  1 2013,16:14:44)
;
_computing_molecular_graphics 'Bruker SHELXTL'
_computing_publication_material 'Bruker SHELXTL'
_computing_structure_refinement 'SHELXL-97 (Sheldrick, 2008)'
_computing_structure_solution 'SHELXS-97 (Sheldrick, 2008)'
_diffrn_ambient_temperature 105.27(10)
_diffrn_detector_area_resol_mean 16.0839
_diffrn_measured_fraction_theta_full 0.997
_diffrn_measured_fraction_theta_max 0.997
_diffrn_measurement_device_type 'Xcalibur, Sapphire3'
_diffrn_measurement_method '\w scans'
_diffrn_radiation_monochromator graphite
_diffrn_radiation_source 'fine-focus sealed tube'
_diffrn_radiation_type MoK\a
_diffrn_radiation_wavelength 0.71073
_diffrn_reflns_av_R_equivalents 0.0345
_diffrn_reflns_av_sigmaI/netI 0.0612
_diffrn_reflns_limit_h_max 18
_diffrn_reflns_limit_h_min -10
_diffrn_reflns_limit_k_max 27
_diffrn_reflns_limit_k_min -30
_diffrn_reflns_limit_l_max 26
_diffrn_reflns_limit_l_min -26
_diffrn_reflns_number 34192
_diffrn_reflns_theta_full 28.28
_diffrn_reflns_theta_max 28.28
_diffrn_reflns_theta_min 2.97
_exptl_absorpt_coefficient_mu 0.534
_exptl_absorpt_correction_T_max 1.00000
_exptl_absorpt_correction_T_min 0.98053
_exptl_absorpt_correction_type multi-scan
_exptl_absorpt_process_details
;
CrysAlisPro, Agilent Technologies,
Version 1.171.36.28 (release 01-02-2013 CrysAlis171 .NET)
(compiled Feb  1 2013,16:14:44)
Empirical absorption correction using spherical harmonics,
 implemented in SCALE3 ABSPACK scaling algorithm.
;
_exptl_crystal_colour 'clear light yellow'
_exptl_crystal_density_diffrn 1.357
_exptl_crystal_density_method 'not measured'
_exptl_crystal_description block
_exptl_crystal_F_000 2712
_exptl_crystal_size_max 0.4800
_exptl_crystal_size_mid 0.2300
_exptl_crystal_size_min 0.1800
_refine_diff_density_max 0.901
_refine_diff_density_min -1.114
_refine_diff_density_rms 0.067
_refine_ls_extinction_method none
_refine_ls_goodness_of_fit_ref 0.941
_refine_ls_hydrogen_treatment mixed
_refine_ls_matrix_type full
_refine_ls_number_parameters 813
_refine_ls_number_reflns 15861
_refine_ls_number_restraints 0
_refine_ls_restrained_S_all 0.941
_refine_ls_R_factor_all 0.0888
_refine_ls_R_factor_gt 0.0653
_refine_ls_shift/su_max 0.001
_refine_ls_shift/su_mean 0.000
_refine_ls_structure_factor_coef Fsqd
_refine_ls_weighting_details 'calc w=1/[\s^2^(Fo^2^)+(0.1000P)^2^+7.0000P] where P=(Fo^2^+2Fc^2^)/3'
_refine_ls_weighting_scheme calc
_refine_ls_wR_factor_gt 0.1620
_refine_ls_wR_factor_ref 0.1789
_reflns_number_gt 12347
_reflns_number_total 15861
_reflns_threshold_expression >2sigma(I)
_cod_data_source_file om5b00395_si_003.cif
_cod_data_source_block Compound_10
_cod_depositor_comments 'Adding full bibliography for 4085916--4085926.cif.'
_cod_database_code 4085926

loop_
_symmetry_equiv_pos_as_xyz
'x, y, z'
'-x, y+1/2, -z+1/2'
'-x, -y, -z'
'x, -y-1/2, z-1/2'

loop_
_atom_site_label
_atom_site_type_symbol
_atom_site_fract_x
_atom_site_fract_y
_atom_site_fract_z
_atom_site_U_iso_or_equiv
_atom_site_adp_type
_atom_site_occupancy
_atom_site_symmetry_multiplicity
_atom_site_calc_flag
_atom_site_refinement_flags
_atom_site_disorder_assembly
_atom_site_disorder_group
Fe1 Fe 0.23825(2) 0.577441(16) 0.284214(18) 0.01532(10) Uani 1 1 d . A 1
C54 C 0.42039(18) 0.56368(11) 0.14402(13) 0.0187(5) Uani 1 1 d . A 1
C55 C 0.4910(2) 0.55658(12) 0.10059(14) 0.0233(6) Uani 1 1 d . A 1
C67 C 0.3296(2) 0.58058(12) 0.11750(14) 0.0229(6) Uani 1 1 d . A 1
H67 H 0.2829 0.5856 0.1458 0.027 Uiso 1 1 calc R A 1
C64 C 0.4671(2) 0.56672(13) 0.03245(14) 0.0273(6) Uani 1 1 d . A 1
H64 H 0.5134 0.5626 0.0037 0.033 Uiso 1 1 calc R A 1
C65 C 0.3764(2) 0.58264(14) 0.00674(15) 0.0322(7) Uani 1 1 d . A 1
H65 H 0.3615 0.5884 -0.0389 0.039 Uiso 1 1 calc R A 1
C66 C 0.3075(2) 0.59003(14) 0.04983(15) 0.0300(6) Uani 1 1 d . A 1
H66 H 0.2464 0.6014 0.0331 0.036 Uiso 1 1 calc R A 1
C60 C 0.4102(2) 0.45099(13) 0.26193(13) 0.0225(6) Uani 1 1 d . A 1
H60 H 0.3540 0.4662 0.2744 0.027 Uiso 1 1 calc R A 1
C53 C 0.44798(18) 0.55374(12) 0.21834(12) 0.0186(5) Uani 1 1 d . A 1
H53 H 0.5066 0.5759 0.2310 0.022 Uiso 1 1 calc R A 1
C59 C 0.47007(18) 0.48803(12) 0.23063(12) 0.0193(5) Uani 1 1 d . A 1
C61 C 0.4331(2) 0.39184(14) 0.27479(15) 0.0290(6) Uani 1 1 d . A 1
H61 H 0.3918 0.3675 0.2950 0.035 Uiso 1 1 calc R A 1
C63 C 0.5773(2) 0.40528(15) 0.22558(15) 0.0318(7) Uani 1 1 d . A 1
H63 H 0.6340 0.3900 0.2141 0.038 Uiso 1 1 calc R A 1
C56 C 0.5886(2) 0.53904(14) 0.12413(15) 0.0288(6) Uani 1 1 d . A 1
H56 H 0.6363 0.5573 0.1035 0.035 Uiso 1 1 calc R A 1
C58 C 0.55386(19) 0.46447(14) 0.21037(13) 0.0247(6) Uani 1 1 d . A 1
C57 C 0.6162(2) 0.49969(15) 0.17204(15) 0.0293(6) Uani 1 1 d . A 1
H57 H 0.6811 0.4940 0.1821 0.035 Uiso 1 1 calc R A 1
C62 C 0.5180(2) 0.36913(14) 0.25728(16) 0.0335(7) Uani 1 1 d . A 1
H62 H 0.5347 0.3299 0.2669 0.040 Uiso 1 1 calc R A 1
C68 C 0.40136(17) 0.61324(11) 0.30912(12) 0.0147(5) Uani 1 1 d . A 1
C69 C 0.49826(18) 0.63906(12) 0.32561(12) 0.0174(5) Uani 1 1 d . A 1
C74 C 0.5684(2) 0.60875(14) 0.36508(15) 0.0277(6) Uani 1 1 d . A 1
H74 H 0.5567 0.5711 0.3813 0.033 Uiso 1 1 calc R A 1
C70 C 0.5168(2) 0.69490(14) 0.30155(16) 0.0316(7) Uani 1 1 d . A 1
H70 H 0.4695 0.7152 0.2750 0.038 Uiso 1 1 calc R A 1
C71 C 0.6051(2) 0.72094(16) 0.31646(18) 0.0411(8) Uani 1 1 d . A 1
H71 H 0.6172 0.7584 0.2999 0.049 Uiso 1 1 calc R A 1
C72 C 0.6742(2) 0.69098(16) 0.35572(17) 0.0371(8) Uani 1 1 d . A 1
H72 H 0.7334 0.7083 0.3660 0.045 Uiso 1 1 calc R A 1
C73 C 0.6571(2) 0.63519(17) 0.38037(16) 0.0357(7) Uani 1 1 d . A 1
H73 H 0.7046 0.6153 0.4071 0.043 Uiso 1 1 calc R A 1
C41 C 0.12853(19) 0.64228(13) 0.39752(13) 0.0214(5) Uani 1 1 d . A 1
H41 H 0.0695 0.6342 0.3744 0.026 Uiso 1 1 calc R A 1
C44 C 0.33793(18) 0.62969(12) 0.46394(12) 0.0183(5) Uani 1 1 d . A 1
C43 C 0.25893(19) 0.59629(12) 0.47712(13) 0.0197(5) Uani 1 1 d . A 1
C46 C 0.4280(2) 0.58866(14) 0.56325(14) 0.0297(7) Uani 1 1 d . A 1
H46 H 0.4839 0.5869 0.5921 0.036 Uiso 1 1 calc R A 1
C45 C 0.4217(2) 0.62505(13) 0.50740(13) 0.0232(6) Uani 1 1 d . A 1
H45 H 0.4744 0.6469 0.4986 0.028 Uiso 1 1 calc R A 1
C48 C 0.2671(2) 0.55860(13) 0.53297(14) 0.0256(6) Uani 1 1 d . A 1
H48 H 0.2155 0.5355 0.5414 0.031 Uiso 1 1 calc R A 1
C47 C 0.3501(2) 0.55499(14) 0.57566(15) 0.0313(7) Uani 1 1 d . A 1
H47 H 0.3538 0.5301 0.6126 0.038 Uiso 1 1 calc R A 1
C42 C 0.16688(19) 0.59827(12) 0.43627(13) 0.0206(5) Uani 1 1 d . A 1
H42 H 0.1300 0.5643 0.4374 0.025 Uiso 1 1 calc R A 1
C40 C 0.16696(18) 0.70152(12) 0.38657(12) 0.0183(5) Uani 1 1 d . A 1
C39 C 0.26440(19) 0.71480(12) 0.39297(12) 0.0187(5) Uani 1 1 d . A 1
C52 C 0.2921(2) 0.77398(13) 0.38726(14) 0.0245(6) Uani 1 1 d . A 1
H52 H 0.3563 0.7833 0.3924 0.029 Uiso 1 1 calc R A 1
C49 C 0.1017(2) 0.74769(13) 0.37085(13) 0.0242(6) Uani 1 1 d . A 1
H49 H 0.0374 0.7388 0.3641 0.029 Uiso 1 1 calc R A 1
C50 C 0.1305(2) 0.80580(13) 0.36514(14) 0.0278(6) Uani 1 1 d . A 1
H50 H 0.0861 0.8358 0.3553 0.033 Uiso 1 1 calc R A 1
C51 C 0.2264(2) 0.81901(13) 0.37415(14) 0.0290(6) Uani 1 1 d . A 1
H51 H 0.2466 0.8581 0.3714 0.035 Uiso 1 1 calc R A 1
C38 C 0.33942(17) 0.66663(11) 0.40134(12) 0.0166(5) Uani 1 1 d . A 1
H38 H 0.4015 0.6859 0.4034 0.020 Uiso 1 1 calc R A 1
N3 N 0.32874(15) 0.62788(10) 0.34255(10) 0.0179(4) Uani 1 1 d . A 1
N4 N 0.37745(15) 0.57553(10) 0.25964(11) 0.0177(4) Uani 1 1 d . A 1
C22 C 0.13679(19) 0.68549(11) 0.14973(13) 0.0192(5) Uani 1 1 d . A 1
C23 C 0.20959(19) 0.70717(12) 0.19516(15) 0.0223(5) Uani 1 1 d . A 1
H23 H 0.2199 0.6907 0.2377 0.027 Uiso 1 1 calc R A 1
C24 C 0.2672(2) 0.75329(13) 0.17755(17) 0.0312(7) Uani 1 1 d . A 1
H24 H 0.3159 0.7675 0.2082 0.037 Uiso 1 1 calc R A 1
C21 C 0.1178(2) 0.71293(13) 0.08693(14) 0.0277(6) Uani 1 1 d . A 1
C26 C 0.1785(3) 0.75842(14) 0.06984(16) 0.0353(8) Uani 1 1 d . A 1
H26 H 0.1685 0.7755 0.0276 0.042 Uiso 1 1 calc R A 1
C25 C 0.2519(2) 0.77804(14) 0.11428(18) 0.0373(8) Uani 1 1 d . A 1
H25 H 0.2916 0.8080 0.1020 0.045 Uiso 1 1 calc R A 1
C17 C -0.02260(19) 0.64899(11) 0.17138(13) 0.0204(5) Uani 1 1 d . A 1
C27 C -0.1816(2) 0.66968(13) 0.12102(19) 0.0378(8) Uani 1 1 d . A 1
H27 H -0.2236 0.6783 0.0835 0.045 Uiso 1 1 calc R A 1
C18 C -0.0838(2) 0.66516(12) 0.11473(15) 0.0260(6) Uani 1 1 d . A 1
C29 C -0.1545(2) 0.65036(14) 0.23725(19) 0.0357(7) Uani 1 1 d . A 1
H29 H -0.1771 0.6471 0.2786 0.043 Uiso 1 1 calc R A 1
C19 C -0.0497(3) 0.67700(14) 0.05076(16) 0.0354(8) Uani 1 1 d . A 1
H19 H -0.0930 0.6704 0.0133 0.043 Uiso 1 1 calc R A 1
C20 C 0.0363(3) 0.69624(14) 0.03879(15) 0.0374(8) Uani 1 1 d . A 1
H20 H 0.0455 0.6995 -0.0060 0.045 Uiso 1 1 calc R A 1
C28 C -0.2160(2) 0.66162(15) 0.1814(2) 0.0414(9) Uani 1 1 d . A 1
H28 H -0.2808 0.6638 0.1842 0.050 Uiso 1 1 calc R A 1
C30 C -0.0584(2) 0.64384(12) 0.23222(15) 0.0248(6) Uani 1 1 d . A 1
H30 H -0.0173 0.6359 0.2704 0.030 Uiso 1 1 calc R A 1
C16 C 0.07861(18) 0.63121(11) 0.16228(12) 0.0174(5) Uani 1 1 d . A 1
H16 H 0.0752 0.6068 0.1218 0.021 Uiso 1 1 calc R A 1
N2 N 0.12150(15) 0.59454(9) 0.21692(10) 0.0155(4) Uani 1 1 d . A 1
C31 C 0.09837(17) 0.53733(11) 0.21908(12) 0.0150(5) Uani 1 1 d . A 1
C32 C 0.03750(18) 0.50635(11) 0.16402(12) 0.0167(5) Uani 1 1 d . A 1
C33 C -0.06039(19) 0.50682(12) 0.15702(14) 0.0225(5) Uani 1 1 d . A 1
H33 H -0.0922 0.5269 0.1880 0.027 Uiso 1 1 calc R A 1
C34 C -0.1115(2) 0.47751(14) 0.10402(15) 0.0285(6) Uani 1 1 d . A 1
H34 H -0.1774 0.4779 0.0997 0.034 Uiso 1 1 calc R A 1
C37 C 0.0843(2) 0.47631(13) 0.11670(14) 0.0239(6) Uani 1 1 d . A 1
H37 H 0.1501 0.4759 0.1208 0.029 Uiso 1 1 calc R A 1
C36 C 0.0334(2) 0.44725(14) 0.06398(15) 0.0317(7) Uani 1 1 d . A 1
H36 H 0.0649 0.4273 0.0327 0.038 Uiso 1 1 calc R A 1
C35 C -0.0644(2) 0.44778(15) 0.05777(15) 0.0326(7) Uani 1 1 d . A 1
H35 H -0.0986 0.4281 0.0224 0.039 Uiso 1 1 calc R A 1
N1 N 0.14526(15) 0.50888(9) 0.27095(10) 0.0162(4) Uani 1 1 d . A 1
C9 C 0.3081(2) 0.42584(13) 0.43541(14) 0.0252(6) Uani 1 1 d . A 1
H9 H 0.3440 0.4489 0.4672 0.030 Uiso 1 1 calc R A 1
C6 C 0.19754(19) 0.35697(12) 0.34140(13) 0.0205(5) Uani 1 1 d . A 1
C10 C 0.3160(2) 0.36459(14) 0.43763(14) 0.0269(6) Uani 1 1 d . A 1
H10 H 0.3575 0.3464 0.4705 0.032 Uiso 1 1 calc R A 1
C8 C 0.24720(18) 0.45308(12) 0.38607(13) 0.0190(5) Uani 1 1 d . A 1
H8 H 0.2427 0.4943 0.3849 0.023 Uiso 1 1 calc R A 1
C11 C 0.2619(2) 0.33067(13) 0.39080(14) 0.0253(6) Uani 1 1 d . A 1
H11 H 0.2681 0.2896 0.3920 0.030 Uiso 1 1 calc R A 1
C7 C 0.19249(18) 0.41939(11) 0.33812(12) 0.0176(5) Uani 1 1 d . A 1
C2 C 0.02460(18) 0.43655(12) 0.29968(13) 0.0190(5) Uani 1 1 d . A 1
C15 C -0.0307(2) 0.48197(13) 0.32066(13) 0.0241(6) Uani 1 1 d . A 1
H15 H -0.0047 0.5195 0.3289 0.029 Uiso 1 1 calc R A 1
C5 C 0.1353(2) 0.31783(12) 0.29826(14) 0.0246(6) Uani 1 1 d . A 1
H5 H 0.1620 0.2830 0.2842 0.030 Uiso 1 1 calc R A 1
C12 C -0.1091(2) 0.37004(15) 0.29897(15) 0.0328(7) Uani 1 1 d . A 1
H12 H -0.1358 0.3326 0.2913 0.039 Uiso 1 1 calc R A 1
C4 C 0.0437(2) 0.32715(12) 0.27706(14) 0.0262(6) Uani 1 1 d . A 1
H4 H 0.0130 0.2977 0.2505 0.031 Uiso 1 1 calc R A 1
C13 C -0.1642(2) 0.41560(17) 0.31748(16) 0.0383(8) Uani 1 1 d . A 1
H13 H -0.2277 0.4091 0.3221 0.046 Uiso 1 1 calc R A 1
C14 C -0.1245(2) 0.47182(16) 0.32943(15) 0.0342(7) Uani 1 1 d . A 1
H14 H -0.1612 0.5026 0.3433 0.041 Uiso 1 1 calc R A 1
C3 C -0.0129(2) 0.37868(13) 0.29133(13) 0.0230(6) Uani 1 1 d . A 1
C1 C 0.12508(17) 0.44653(11) 0.28263(12) 0.0158(5) Uani 1 1 d . A 1
H1 H 0.1321 0.4247 0.2415 0.019 Uiso 1 1 calc R A 1
C75 C 0.4691(2) 0.72231(16) 0.05912(17) 0.0356(7) Uani 1 1 d . B 1
H75A H 0.4207 0.7527 0.0511 0.043 Uiso 1 1 calc R B 1
H75B H 0.4376 0.6840 0.0588 0.043 Uiso 1 1 calc R B 1
Cl1 Cl 0.54353(7) 0.72431(4) -0.00582(5) 0.0451(2) Uani 1 1 d . B 1
Cl2 Cl 0.53156(8) 0.73370(8) 0.13613(6) 0.0810(5) Uani 1 1 d . B 1
Cl3 Cl 0.23627(8) 0.34818(5) 0.14478(6) 0.0615(3) Uani 1 1 d . C 1
C76 C 0.3267(3) 0.3833(3) 0.1055(2) 0.0727(16) Uani 1 1 d . C 1
H76A H 0.3586 0.4120 0.1361 0.087 Uiso 1 1 calc R C 1
H76B H 0.3729 0.3537 0.0960 0.087 Uiso 1 1 calc R C 1
Cl4 Cl 0.28509(8) 0.41879(6) 0.03252(6) 0.0637(3) Uani 1 1 d . C 1
C77 C 0.9446(3) 0.6334(3) 0.5199(2) 0.080(2) Uani 1 1 d . D 2
H77A H 0.9089 0.6274 0.5576 0.096 Uiso 1 1 calc R D 2
H77B H 1.0111 0.6322 0.5372 0.096 Uiso 1 1 calc R D 2
Cl5A Cl 0.89276(11) 0.68485(9) 0.45801(13) 0.0531(6) Uani 0.761(12) 1 d P E 1
Cl6A Cl 0.9428(4) 0.5632(2) 0.4976(5) 0.0700(18) Uani 0.666(19) 1 d P F 1
Cl5B Cl 0.9277(15) 0.6837(3) 0.4995(15) 0.127(10) Uani 0.239(12) 1 d P D 2
Cl6B Cl 0.9196(5) 0.5638(3) 0.4597(8) 0.054(3) Uani 0.334(19) 1 d P D 2

loop_
_atom_site_aniso_label
_atom_site_aniso_U_11
_atom_site_aniso_U_22
_atom_site_aniso_U_33
_atom_site_aniso_U_23
_atom_site_aniso_U_13
_atom_site_aniso_U_12
Fe1 0.01321(18) 0.01354(17) 0.01925(19) -0.00251(13) 0.00203(12) -0.00163(13)
C54 0.0196(13) 0.0154(12) 0.0214(13) -0.0059(9) 0.0038(10) -0.0034(10)
C55 0.0261(14) 0.0193(13) 0.0260(14) -0.0037(10) 0.0092(11) -0.0012(11)
C67 0.0226(14) 0.0220(13) 0.0246(14) -0.0053(11) 0.0049(10) -0.0019(11)
C64 0.0360(17) 0.0234(14) 0.0246(14) -0.0033(11) 0.0129(12) -0.0005(12)
C65 0.0484(19) 0.0278(16) 0.0197(14) 0.0000(11) 0.0011(12) -0.0035(14)
C66 0.0267(15) 0.0302(16) 0.0318(16) -0.0014(12) -0.0018(12) 0.0005(12)
C60 0.0227(14) 0.0258(14) 0.0192(13) -0.0021(10) 0.0042(10) 0.0046(11)
C53 0.0124(12) 0.0243(13) 0.0195(12) -0.0071(10) 0.0039(9) -0.0031(10)
C59 0.0183(13) 0.0244(13) 0.0148(12) -0.0062(10) 0.0000(9) 0.0021(10)
C61 0.0320(16) 0.0275(15) 0.0277(15) 0.0022(12) 0.0047(12) 0.0028(12)
C63 0.0283(16) 0.0364(17) 0.0308(16) -0.0053(13) 0.0029(12) 0.0167(13)
C56 0.0224(14) 0.0363(17) 0.0302(15) -0.0059(13) 0.0132(11) -0.0018(13)
C58 0.0199(13) 0.0344(16) 0.0196(13) -0.0059(11) 0.0007(10) 0.0048(11)
C57 0.0166(13) 0.0421(18) 0.0305(16) -0.0081(13) 0.0076(11) 0.0053(12)
C62 0.0399(18) 0.0277(16) 0.0320(16) -0.0006(13) 0.0003(13) 0.0149(14)
C68 0.0141(11) 0.0145(11) 0.0153(11) 0.0002(9) 0.0008(8) -0.0010(9)
C69 0.0158(12) 0.0221(13) 0.0151(12) -0.0056(9) 0.0048(9) -0.0037(10)
C74 0.0195(14) 0.0326(16) 0.0303(15) 0.0018(12) -0.0003(11) -0.0008(12)
C70 0.0261(15) 0.0306(16) 0.0382(17) 0.0056(13) 0.0045(12) -0.0088(13)
C71 0.0353(19) 0.0359(18) 0.053(2) 0.0057(15) 0.0074(15) -0.0161(15)
C72 0.0223(15) 0.051(2) 0.0396(18) -0.0139(15) 0.0083(12) -0.0188(15)
C73 0.0183(14) 0.053(2) 0.0344(17) -0.0046(15) -0.0032(12) 0.0023(14)
C41 0.0193(13) 0.0264(14) 0.0185(13) -0.0050(10) 0.0015(9) -0.0029(11)
C44 0.0219(13) 0.0181(12) 0.0152(12) -0.0057(9) 0.0037(9) 0.0020(10)
C43 0.0226(13) 0.0180(12) 0.0193(13) -0.0041(10) 0.0059(10) 0.0017(10)
C46 0.0286(15) 0.0361(17) 0.0231(14) -0.0015(12) -0.0030(11) 0.0100(13)
C45 0.0207(13) 0.0278(15) 0.0211(13) -0.0049(11) 0.0023(10) 0.0018(11)
C48 0.0320(16) 0.0228(14) 0.0235(14) 0.0033(11) 0.0093(11) 0.0016(12)
C47 0.0404(18) 0.0311(16) 0.0227(15) 0.0062(12) 0.0050(12) 0.0121(14)
C42 0.0192(13) 0.0208(13) 0.0229(13) -0.0050(10) 0.0070(10) -0.0052(10)
C40 0.0211(13) 0.0238(13) 0.0100(11) -0.0033(9) 0.0021(9) 0.0010(10)
C39 0.0231(13) 0.0226(13) 0.0106(11) -0.0038(9) 0.0032(9) -0.0011(10)
C52 0.0277(15) 0.0236(14) 0.0226(14) -0.0017(11) 0.0047(10) -0.0049(11)
C49 0.0254(14) 0.0306(15) 0.0166(13) -0.0004(11) 0.0029(10) 0.0055(12)
C50 0.0398(17) 0.0236(14) 0.0195(14) -0.0001(11) 0.0011(11) 0.0083(12)
C51 0.0430(18) 0.0178(13) 0.0262(15) -0.0001(11) 0.0033(12) -0.0003(12)
C38 0.0140(12) 0.0201(12) 0.0161(12) -0.0052(9) 0.0042(9) -0.0030(9)
N3 0.0156(10) 0.0214(11) 0.0171(10) -0.0057(8) 0.0038(8) -0.0034(9)
N4 0.0133(10) 0.0190(11) 0.0213(11) -0.0083(8) 0.0035(8) -0.0007(8)
C22 0.0231(13) 0.0138(12) 0.0221(13) -0.0008(9) 0.0094(10) 0.0030(10)
C23 0.0196(13) 0.0147(12) 0.0336(15) 0.0035(10) 0.0075(10) 0.0016(10)
C24 0.0223(15) 0.0181(14) 0.055(2) 0.0040(13) 0.0122(13) 0.0014(11)
C21 0.0431(18) 0.0201(14) 0.0228(14) 0.0016(11) 0.0157(12) 0.0069(12)
C26 0.054(2) 0.0234(15) 0.0331(17) 0.0092(12) 0.0241(15) 0.0081(14)
C25 0.0368(18) 0.0200(14) 0.062(2) 0.0084(14) 0.0347(16) 0.0031(13)
C17 0.0193(13) 0.0139(12) 0.0268(14) -0.0043(10) -0.0022(10) -0.0007(10)
C27 0.0285(16) 0.0186(14) 0.060(2) -0.0130(14) -0.0215(15) 0.0053(12)
C18 0.0305(15) 0.0122(12) 0.0325(16) -0.0062(11) -0.0087(12) 0.0030(11)
C29 0.0273(16) 0.0238(15) 0.058(2) -0.0082(14) 0.0154(14) -0.0007(13)
C19 0.050(2) 0.0248(15) 0.0272(16) -0.0038(12) -0.0141(14) 0.0068(14)
C20 0.068(2) 0.0277(16) 0.0161(14) 0.0031(12) 0.0022(14) 0.0124(16)
C28 0.0219(16) 0.0250(16) 0.077(3) -0.0132(16) 0.0065(16) -0.0018(13)
C30 0.0242(14) 0.0174(13) 0.0337(16) -0.0037(11) 0.0067(11) -0.0008(11)
C16 0.0216(13) 0.0143(12) 0.0161(12) -0.0024(9) 0.0013(9) 0.0011(10)
N2 0.0150(10) 0.0115(9) 0.0200(10) -0.0002(8) 0.0013(8) 0.0009(8)
C31 0.0113(11) 0.0141(11) 0.0198(12) -0.0013(9) 0.0029(9) 0.0008(9)
C32 0.0189(12) 0.0129(11) 0.0175(12) 0.0012(9) -0.0012(9) -0.0029(9)
C33 0.0206(13) 0.0206(13) 0.0264(14) -0.0017(10) 0.0033(10) -0.0035(11)
C34 0.0216(14) 0.0284(15) 0.0337(16) -0.0010(12) -0.0052(11) -0.0069(12)
C37 0.0221(14) 0.0242(14) 0.0249(14) -0.0048(11) 0.0005(10) -0.0007(11)
C36 0.0394(18) 0.0284(16) 0.0275(15) -0.0116(12) 0.0045(12) -0.0030(13)
C35 0.0351(17) 0.0322(16) 0.0280(16) -0.0054(13) -0.0074(12) -0.0115(13)
N1 0.0162(10) 0.0137(10) 0.0184(11) -0.0006(8) 0.0010(8) -0.0036(8)
C9 0.0202(14) 0.0311(15) 0.0236(14) -0.0019(11) 0.0003(10) -0.0017(11)
C6 0.0217(13) 0.0184(13) 0.0213(13) 0.0027(10) 0.0023(10) -0.0005(10)
C10 0.0205(14) 0.0335(16) 0.0256(15) 0.0063(12) -0.0021(10) 0.0054(12)
C8 0.0165(12) 0.0172(12) 0.0231(13) -0.0026(10) 0.0015(9) 0.0008(10)
C11 0.0245(14) 0.0188(13) 0.0330(16) 0.0052(11) 0.0051(11) 0.0024(11)
C7 0.0174(12) 0.0174(12) 0.0185(12) 0.0022(9) 0.0045(9) 0.0003(10)
C2 0.0183(13) 0.0214(13) 0.0173(12) 0.0025(10) 0.0016(9) -0.0048(10)
C15 0.0228(14) 0.0270(14) 0.0228(14) 0.0010(11) 0.0043(10) -0.0029(11)
C5 0.0371(16) 0.0112(12) 0.0243(14) 0.0025(10) -0.0014(11) -0.0016(11)
C12 0.0322(17) 0.0392(18) 0.0276(16) -0.0006(13) 0.0054(12) -0.0207(14)
C4 0.0370(16) 0.0170(13) 0.0234(14) 0.0002(10) -0.0021(11) -0.0119(12)
C13 0.0235(16) 0.058(2) 0.0343(17) 0.0005(15) 0.0092(12) -0.0127(15)
C14 0.0283(16) 0.0459(19) 0.0304(16) 0.0005(14) 0.0122(12) 0.0027(14)
C3 0.0264(14) 0.0263(14) 0.0158(12) 0.0027(10) 0.0007(10) -0.0092(11)
C1 0.0182(12) 0.0142(11) 0.0152(12) -0.0001(9) 0.0024(9) -0.0017(9)
C75 0.0313(17) 0.0336(17) 0.0424(19) -0.0009(14) 0.0063(13) -0.0008(14)
Cl1 0.0485(5) 0.0423(5) 0.0470(5) -0.0061(4) 0.0165(4) 0.0047(4)
Cl2 0.0483(6) 0.1483(14) 0.0461(6) -0.0315(7) 0.0043(5) -0.0184(7)
Cl3 0.0628(7) 0.0483(6) 0.0760(7) 0.0165(5) 0.0192(5) 0.0251(5)
C76 0.042(2) 0.132(5) 0.045(2) -0.018(3) 0.0083(18) 0.001(3)
Cl4 0.0511(6) 0.0792(8) 0.0662(7) 0.0008(6) 0.0303(5) -0.0018(6)
C77 0.046(3) 0.164(7) 0.031(2) -0.010(3) 0.0098(17) 0.015(3)
Cl5A 0.0381(9) 0.0560(10) 0.0630(14) 0.0079(7) -0.0037(8) -0.0127(6)
Cl6A 0.0537(16) 0.0617(13) 0.102(4) 0.0226(18) 0.040(2) -0.0007(11)
Cl5B 0.144(13) 0.024(3) 0.24(2) -0.028(5) 0.135(16) -0.027(4)
Cl6B 0.042(2) 0.038(2) 0.089(7) -0.022(3) 0.031(3) -0.0169(16)

loop_
_atom_type_symbol
_atom_type_description
_atom_type_scat_dispersion_real
_atom_type_scat_dispersion_imag
_atom_type_scat_source
C C 0.0033 0.0016 'International Tables Vol C Tables 4.2.6.8 and 6.1.1.4'
H H 0.0000 0.0000 'International Tables Vol C Tables 4.2.6.8 and 6.1.1.4'
Fe Fe 0.3463 0.8444 'International Tables Vol C Tables 4.2.6.8 and 6.1.1.4'
N N 0.0061 0.0033 'International Tables Vol C Tables 4.2.6.8 and 6.1.1.4'
Cl Cl 0.1484 0.1585 'International Tables Vol C Tables 4.2.6.8 and 6.1.1.4'

loop_
_geom_angle_atom_site_label_1
_geom_angle_atom_site_label_2
_geom_angle_atom_site_label_3
_geom_angle
N3 Fe1 N1 151.23(9)
N3 Fe1 N2 134.41(9)
N1 Fe1 N2 65.87(8)
N3 Fe1 N4 65.71(8)
N1 Fe1 N4 124.86(8)
N2 Fe1 N4 124.08(9)
N3 Fe1 C31 164.42(9)
N1 Fe1 C31 33.43(8)
N2 Fe1 C31 33.23(8)
N4 Fe1 C31 126.97(8)
N3 Fe1 C68 33.01(8)
N1 Fe1 C68 149.68(8)
N2 Fe1 C68 138.29(8)
N4 Fe1 C68 32.70(8)
C31 Fe1 C68 158.38(8)
C67 C54 C55 119.0(3)
C67 C54 C53 122.8(2)
C55 C54 C53 118.2(2)
C64 C55 C54 118.8(3)
C64 C55 C56 118.5(3)
C54 C55 C56 122.7(3)
C66 C67 C54 121.2(3)
C66 C67 H67 119.4
C54 C67 H67 119.4
C65 C64 C55 121.6(3)
C65 C64 H64 119.2
C55 C64 H64 119.2
C64 C65 C66 119.3(3)
C64 C65 H65 120.3
C66 C65 H65 120.3
C67 C66 C65 120.1(3)
C67 C66 H66 119.9
C65 C66 H66 119.9
C61 C60 C59 121.2(3)
C61 C60 H60 119.4
C59 C60 H60 119.4
N4 C53 C54 113.4(2)
N4 C53 C59 112.0(2)
C54 C53 C59 109.1(2)
N4 C53 H53 107.4
C54 C53 H53 107.4
C59 C53 H53 107.4
C60 C59 C58 119.1(3)
C60 C59 C53 121.9(2)
C58 C59 C53 118.9(2)
C60 C61 C62 119.7(3)
C60 C61 H61 120.2
C62 C61 H61 120.2
C62 C63 C58 121.4(3)
C62 C63 H63 119.3
C58 C63 H63 119.3
C57 C56 C55 126.9(3)
C57 C56 H56 116.5
C55 C56 H56 116.5
C63 C58 C59 118.9(3)
C63 C58 C57 119.1(3)
C59 C58 C57 122.0(3)
C56 C57 C58 126.3(3)
C56 C57 H57 116.9
C58 C57 H57 116.9
C63 C62 C61 119.6(3)
C63 C62 H62 120.2
C61 C62 H62 120.2
N4 C68 N3 113.1(2)
N4 C68 C69 124.5(2)
N3 C68 C69 122.4(2)
N4 C68 Fe1 58.65(13)
N3 C68 Fe1 54.42(12)
C69 C68 Fe1 176.11(18)
C74 C69 C70 119.7(3)
C74 C69 C68 121.4(2)
C70 C69 C68 118.8(2)
C69 C74 C73 119.4(3)
C69 C74 H74 120.3
C73 C74 H74 120.3
C69 C70 C71 120.8(3)
C69 C70 H70 119.6
C71 C70 H70 119.6
C72 C71 C70 119.3(3)
C72 C71 H71 120.3
C70 C71 H71 120.3
C71 C72 C73 120.8(3)
C71 C72 H72 119.6
C73 C72 H72 119.6
C72 C73 C74 120.0(3)
C72 C73 H73 120.0
C74 C73 H73 120.0
C42 C41 C40 128.8(2)
C42 C41 H41 115.6
C40 C41 H41 115.6
C45 C44 C43 118.9(2)
C45 C44 C38 118.1(2)
C43 C44 C38 122.7(2)
C44 C43 C48 118.8(3)
C44 C43 C42 124.1(2)
C48 C43 C42 117.2(2)
C45 C46 C47 119.3(3)
C45 C46 H46 120.3
C47 C46 H46 120.3
C46 C45 C44 121.6(3)
C46 C45 H45 119.2
C44 C45 H45 119.2
C47 C48 C43 121.5(3)
C47 C48 H48 119.2
C43 C48 H48 119.2
C48 C47 C46 119.8(3)
C48 C47 H47 120.1
C46 C47 H47 120.1
C41 C42 C43 129.0(3)
C41 C42 H42 115.5
C43 C42 H42 115.5
C49 C40 C39 118.7(3)
C49 C40 C41 117.3(2)
C39 C40 C41 123.9(2)
C52 C39 C40 118.6(3)
C52 C39 C38 119.3(2)
C40 C39 C38 122.0(2)
C51 C52 C39 121.6(3)
C51 C52 H52 119.2
C39 C52 H52 119.2
C50 C49 C40 121.7(3)
C50 C49 H49 119.1
C40 C49 H49 119.1
C49 C50 C51 119.3(3)
C49 C50 H50 120.4
C51 C50 H50 120.4
C52 C51 C50 120.0(3)
C52 C51 H51 120.0
C50 C51 H51 120.0
N3 C38 C44 109.7(2)
N3 C38 C39 109.2(2)
C44 C38 C39 114.1(2)
N3 C38 H38 107.9
C44 C38 H38 107.9
C39 C38 H38 107.9
C68 N3 C38 122.7(2)
C68 N3 Fe1 92.57(15)
C38 N3 Fe1 144.67(17)
C68 N4 C53 120.8(2)
C68 N4 Fe1 88.65(15)
C53 N4 Fe1 150.57(17)
C23 C22 C21 119.4(3)
C23 C22 C16 123.6(2)
C21 C22 C16 116.9(2)
C22 C23 C24 120.6(3)
C22 C23 H23 119.7
C24 C23 H23 119.7
C25 C24 C23 119.9(3)
C25 C24 H24 120.0
C23 C24 H24 120.0
C26 C21 C22 118.7(3)
C26 C21 C20 118.8(3)
C22 C21 C20 122.5(3)
C25 C26 C21 121.1(3)
C25 C26 H26 119.4
C21 C26 H26 119.4
C26 C25 C24 120.1(3)
C26 C25 H25 120.0
C24 C25 H25 120.0
C30 C17 C18 119.1(3)
C30 C17 C16 122.1(2)
C18 C17 C16 118.4(2)
C28 C27 C18 121.5(3)
C28 C27 H27 119.3
C18 C27 H27 119.3
C17 C18 C27 118.1(3)
C17 C18 C19 122.1(3)
C27 C18 C19 119.8(3)
C28 C29 C30 120.0(3)
C28 C29 H29 120.0
C30 C29 H29 120.0
C20 C19 C18 128.3(3)
C20 C19 H19 115.8
C18 C19 H19 115.8
C19 C20 C21 128.8(3)
C19 C20 H20 115.6
C21 C20 H20 115.6
C29 C28 C27 119.7(3)
C29 C28 H28 120.1
C27 C28 H28 120.1
C17 C30 C29 121.3(3)
C17 C30 H30 119.4
C29 C30 H30 119.4
N2 C16 C22 113.3(2)
N2 C16 C17 112.2(2)
C22 C16 C17 110.4(2)
N2 C16 H16 106.8
C22 C16 H16 106.8
C17 C16 H16 106.8
C31 N2 C16 119.4(2)
C31 N2 Fe1 88.91(15)
C16 N2 Fe1 147.50(17)
N2 C31 N1 112.7(2)
N2 C31 C32 123.3(2)
N1 C31 C32 123.4(2)
N2 C31 Fe1 57.86(12)
N1 C31 Fe1 56.70(12)
C32 C31 Fe1 160.21(17)
C33 C32 C37 119.0(2)
C33 C32 C31 124.1(2)
C37 C32 C31 116.8(2)
C32 C33 C34 120.5(3)
C32 C33 H33 119.8
C34 C33 H33 119.8
C35 C34 C33 119.9(3)
C35 C34 H34 120.0
C33 C34 H34 120.0
C36 C37 C32 120.4(3)
C36 C37 H37 119.8
C32 C37 H37 119.8
C37 C36 C35 119.9(3)
C37 C36 H36 120.0
C35 C36 H36 120.0
C36 C35 C34 120.2(3)
C36 C35 H35 119.9
C34 C35 H35 119.9
C31 N1 C1 119.9(2)
C31 N1 Fe1 89.87(15)
C1 N1 Fe1 148.03(17)
C10 C9 C8 120.4(3)
C10 C9 H9 119.8
C8 C9 H9 119.8
C11 C6 C7 118.7(2)
C11 C6 C5 117.9(2)
C7 C6 C5 123.3(2)
C11 C10 C9 119.5(3)
C11 C10 H10 120.2
C9 C10 H10 120.2
C9 C8 C7 120.7(2)
C9 C8 H8 119.6
C7 C8 H8 119.6
C10 C11 C6 121.3(3)
C10 C11 H11 119.3
C6 C11 H11 119.3
C8 C7 C6 119.3(2)
C8 C7 C1 123.3(2)
C6 C7 C1 117.5(2)
C15 C2 C3 119.9(2)
C15 C2 C1 122.7(2)
C3 C2 C1 117.4(2)
C14 C15 C2 120.4(3)
C14 C15 H15 119.8
C2 C15 H15 119.8
C4 C5 C6 126.5(3)
C4 C5 H5 116.7
C6 C5 H5 116.7
C13 C12 C3 121.3(3)
C13 C12 H12 119.3
C3 C12 H12 119.3
C5 C4 C3 126.8(3)
C5 C4 H4 116.6
C3 C4 H4 116.6
C12 C13 C14 119.7(3)
C12 C13 H13 120.2
C14 C13 H13 120.2
C15 C14 C13 120.3(3)
C15 C14 H14 119.9
C13 C14 H14 119.9
C12 C3 C2 118.2(3)
C12 C3 C4 118.4(3)
C2 C3 C4 123.3(2)
N1 C1 C7 112.8(2)
N1 C1 C2 112.7(2)
C7 C1 C2 107.7(2)
N1 C1 H1 107.8
C7 C1 H1 107.8
C2 C1 H1 107.8
Cl2 C75 Cl1 111.90(19)
Cl2 C75 H75A 109.2
Cl1 C75 H75A 109.2
Cl2 C75 H75B 109.2
Cl1 C75 H75B 109.2
H75A C75 H75B 107.9
Cl4 C76 Cl3 113.2(2)
Cl4 C76 H76A 108.9
Cl3 C76 H76A 108.9
Cl4 C76 H76B 108.9
Cl3 C76 H76B 108.9
H76A C76 H76B 107.7
Cl5B C77 Cl6B 120.7(15)
Cl5B C77 H77A 107.1
Cl6B C77 H77A 107.1
Cl5B C77 H77B 107.1
Cl6B C77 H77B 107.1
H77A C77 H77B 106.8

loop_
_geom_bond_atom_site_label_1
_geom_bond_atom_site_label_2
_geom_bond_distance
Fe1 N3 1.996(2)
Fe1 N1 2.030(2)
Fe1 N2 2.057(2)
Fe1 N4 2.094(2)
Fe1 C31 2.429(2)
Fe1 C68 2.452(2)
C54 C67 1.393(4)
C54 C55 1.414(4)
C54 C53 1.522(4)
C55 C64 1.396(4)
C55 C56 1.468(4)
C67 C66 1.382(4)
C67 H67 0.9300
C64 C65 1.381(5)
C64 H64 0.9300
C65 C66 1.392(5)
C65 H65 0.9300
C66 H66 0.9300
C60 C61 1.388(4)
C60 C59 1.393(4)
C60 H60 0.9300
C53 N4 1.460(3)
C53 C59 1.527(4)
C53 H53 0.9800
C59 C58 1.406(4)
C61 C62 1.394(4)
C61 H61 0.9300
C63 C62 1.379(5)
C63 C58 1.399(4)
C63 H63 0.9300
C56 C57 1.337(4)
C56 H56 0.9300
C58 C57 1.473(4)
C57 H57 0.9300
C62 H62 0.9300
C68 N4 1.325(3)
C68 N3 1.337(3)
C68 C69 1.497(3)
C69 C74 1.383(4)
C69 C70 1.384(4)
C74 C73 1.395(4)
C74 H74 0.9300
C70 C71 1.386(4)
C70 H70 0.9300
C71 C72 1.367(5)
C71 H71 0.9300
C72 C73 1.383(5)
C72 H72 0.9300
C73 H73 0.9300
C41 C42 1.339(4)
C41 C40 1.467(4)
C41 H41 0.9300
C44 C45 1.399(4)
C44 C43 1.402(4)
C44 C38 1.514(4)
C43 C48 1.405(4)
C43 C42 1.465(4)
C46 C45 1.388(4)
C46 C47 1.388(5)
C46 H46 0.9300
C45 H45 0.9300
C48 C47 1.381(4)
C48 H48 0.9300
C47 H47 0.9300
C42 H42 0.9300
C40 C49 1.405(4)
C40 C39 1.408(4)
C39 C52 1.398(4)
C39 C38 1.517(4)
C52 C51 1.383(4)
C52 H52 0.9300
C49 C50 1.380(4)
C49 H49 0.9300
C50 C51 1.387(5)
C50 H50 0.9300
C51 H51 0.9300
C38 N3 1.466(3)
C38 H38 0.9800
C22 C23 1.390(4)
C22 C21 1.408(4)
C22 C16 1.513(4)
C23 C24 1.394(4)
C23 H23 0.9300
C24 C25 1.387(5)
C24 H24 0.9300
C21 C26 1.407(4)
C21 C20 1.473(5)
C26 C25 1.369(5)
C26 H26 0.9300
C25 H25 0.9300
C17 C30 1.386(4)
C17 C18 1.403(4)
C17 C16 1.524(4)
C27 C28 1.375(5)
C27 C18 1.413(5)
C27 H27 0.9300
C18 C19 1.454(5)
C29 C28 1.369(5)
C29 C30 1.388(4)
C29 H29 0.9300
C19 C20 1.344(5)
C19 H19 0.9300
C20 H20 0.9300
C28 H28 0.9300
C30 H30 0.9300
C16 N2 1.454(3)
C16 H16 0.9800
N2 C31 1.331(3)
C31 N1 1.338(3)
C31 C32 1.500(3)
C32 C33 1.382(4)
C32 C37 1.398(4)
C33 C34 1.389(4)
C33 H33 0.9300
C34 C35 1.382(5)
C34 H34 0.9300
C37 C36 1.381(4)
C37 H37 0.9300
C36 C35 1.381(5)
C36 H36 0.9300
C35 H35 0.9300
N1 C1 1.457(3)
C9 C10 1.384(4)
C9 C8 1.386(4)
C9 H9 0.9300
C6 C11 1.404(4)
C6 C7 1.408(4)
C6 C5 1.463(4)
C10 C11 1.379(4)
C10 H10 0.9300
C8 C7 1.394(4)
C8 H8 0.9300
C11 H11 0.9300
C7 C1 1.516(3)
C2 C15 1.385(4)
C2 C3 1.410(4)
C2 C1 1.523(4)
C15 C14 1.383(4)
C15 H15 0.9300
C5 C4 1.340(4)
C5 H5 0.9300
C12 C13 1.367(5)
C12 C3 1.407(4)
C12 H12 0.9300
C4 C3 1.459(4)
C4 H4 0.9300
C13 C14 1.395(5)
C13 H13 0.9300
C14 H14 0.9300
C1 H1 0.9800
C75 Cl2 1.718(4)
C75 Cl1 1.776(3)
C75 H75A 0.9700
C75 H75B 0.9700
Cl3 C76 1.771(5)
C76 Cl4 1.720(5)
C76 H76A 0.9700
C76 H76B 0.9700
C77 Cl5B 1.219(17)
C77 Cl6B 1.991(9)
C77 H77A 0.9700
C77 H77B 0.9700

loop_
_geom_torsion_atom_site_label_1
_geom_torsion_atom_site_label_2
_geom_torsion_atom_site_label_3
_geom_torsion_atom_site_label_4
_geom_torsion
C67 C54 C55 C64 -0.1(4)
C53 C54 C55 C64 -178.7(2)
C67 C54 C55 C56 179.8(3)
C53 C54 C55 C56 1.2(4)
C55 C54 C67 C66 0.4(4)
C53 C54 C67 C66 179.0(3)
C54 C55 C64 C65 -0.9(4)
C56 C55 C64 C65 179.2(3)
C55 C64 C65 C66 1.4(5)
C54 C67 C66 C65 0.1(5)
C64 C65 C66 C67 -1.0(5)
C67 C54 C53 N4 -12.3(4)
C55 C54 C53 N4 166.3(2)
C67 C54 C53 C59 113.3(3)
C55 C54 C53 C59 -68.1(3)
C61 C60 C59 C58 1.5(4)
C61 C60 C59 C53 -177.7(2)
N4 C53 C59 C60 17.5(3)
C54 C53 C59 C60 -108.9(3)
N4 C53 C59 C58 -161.8(2)
C54 C53 C59 C58 71.8(3)
C59 C60 C61 C62 1.2(4)
C64 C55 C56 C57 -141.8(3)
C54 C55 C56 C57 38.3(5)
C62 C63 C58 C59 2.8(4)
C62 C63 C58 C57 -175.5(3)
C60 C59 C58 C63 -3.5(4)
C53 C59 C58 C63 175.8(2)
C60 C59 C58 C57 174.7(3)
C53 C59 C58 C57 -6.0(4)
C55 C56 C57 C58 1.5(5)
C63 C58 C57 C56 140.7(3)
C59 C58 C57 C56 -37.5(4)
C58 C63 C62 C61 -0.1(5)
C60 C61 C62 C63 -1.9(5)
N3 Fe1 C68 N4 179.1(2)
N1 Fe1 C68 N4 55.4(2)
N2 Fe1 C68 N4 -79.13(19)
C31 Fe1 C68 N4 -24.7(3)
N1 Fe1 C68 N3 -123.71(19)
N2 Fe1 C68 N3 101.74(18)
N4 Fe1 C68 N3 -179.1(2)
C31 Fe1 C68 N3 156.2(2)
N3 Fe1 C68 C69 -36(3)
N1 Fe1 C68 C69 -159(3)
N2 Fe1 C68 C69 66(3)
N4 Fe1 C68 C69 145(3)
C31 Fe1 C68 C69 121(3)
N4 C68 C69 C74 -84.1(3)
N3 C68 C69 C74 98.0(3)
Fe1 C68 C69 C74 132(3)
N4 C68 C69 C70 97.0(3)
N3 C68 C69 C70 -81.0(3)
Fe1 C68 C69 C70 -47(3)
C70 C69 C74 C73 0.4(4)
C68 C69 C74 C73 -178.5(3)
C74 C69 C70 C71 0.0(5)
C68 C69 C70 C71 179.0(3)
C69 C70 C71 C72 -0.3(5)
C70 C71 C72 C73 0.2(5)
C71 C72 C73 C74 0.2(5)
C69 C74 C73 C72 -0.5(5)
C45 C44 C43 C48 -1.0(4)
C38 C44 C43 C48 173.5(2)
C45 C44 C43 C42 178.6(2)
C38 C44 C43 C42 -6.8(4)
C47 C46 C45 C44 1.4(4)
C43 C44 C45 C46 -0.5(4)
C38 C44 C45 C46 -175.3(2)
C44 C43 C48 C47 1.6(4)
C42 C43 C48 C47 -178.0(3)
C43 C48 C47 C46 -0.7(5)
C45 C46 C47 C48 -0.8(5)
C40 C41 C42 C43 -1.9(5)
C44 C43 C42 C41 -26.1(4)
C48 C43 C42 C41 153.5(3)
C42 C41 C40 C49 -151.1(3)
C42 C41 C40 C39 26.9(4)
C49 C40 C39 C52 3.7(3)
C41 C40 C39 C52 -174.2(2)
C49 C40 C39 C38 -172.3(2)
C41 C40 C39 C38 9.8(4)
C40 C39 C52 C51 -1.4(4)
C38 C39 C52 C51 174.7(2)
C39 C40 C49 C50 -3.5(4)
C41 C40 C49 C50 174.5(2)
C40 C49 C50 C51 1.0(4)
C39 C52 C51 C50 -1.2(4)
C49 C50 C51 C52 1.4(4)
C45 C44 C38 N3 111.6(3)
C43 C44 C38 N3 -63.0(3)
C45 C44 C38 C39 -125.5(3)
C43 C44 C38 C39 59.9(3)
C52 C39 C38 N3 -114.7(2)
C40 C39 C38 N3 61.3(3)
C52 C39 C38 C44 122.1(3)
C40 C39 C38 C44 -61.9(3)
N4 C68 N3 C38 176.9(2)
C69 C68 N3 C38 -5.0(4)
Fe1 C68 N3 C38 177.7(3)
N4 C68 N3 Fe1 -0.8(2)
C69 C68 N3 Fe1 177.3(2)
C44 C38 N3 C68 -103.7(3)
C39 C38 N3 C68 130.5(2)
C44 C38 N3 Fe1 72.3(4)
C39 C38 N3 Fe1 -53.5(4)
N1 Fe1 N3 C68 119.3(2)
N2 Fe1 N3 C68 -114.23(16)
N4 Fe1 N3 C68 0.52(14)
C31 Fe1 N3 C68 -146.4(3)
N1 Fe1 N3 C38 -57.3(4)
N2 Fe1 N3 C38 69.2(3)
N4 Fe1 N3 C38 -176.1(3)
C31 Fe1 N3 C38 37.0(5)
C68 Fe1 N3 C38 -176.6(4)
N3 C68 N4 C53 -178.9(2)
C69 C68 N4 C53 3.0(4)
Fe1 C68 N4 C53 -179.7(3)
N3 C68 N4 Fe1 0.8(2)
C69 C68 N4 Fe1 -177.3(2)
C54 C53 N4 C68 -125.7(2)
C59 C53 N4 C68 110.3(3)
C54 C53 N4 Fe1 54.9(5)
C59 C53 N4 Fe1 -69.1(4)
N3 Fe1 N4 C68 -0.52(14)
N1 Fe1 N4 C68 -149.57(14)
N2 Fe1 N4 C68 127.91(15)
C31 Fe1 N4 C68 168.90(14)
N3 Fe1 N4 C53 179.0(4)
N1 Fe1 N4 C53 29.9(4)
N2 Fe1 N4 C53 -52.6(4)
C31 Fe1 N4 C53 -11.6(4)
C68 Fe1 N4 C53 179.5(5)
C21 C22 C23 C24 -3.9(4)
C16 C22 C23 C24 172.8(2)
C22 C23 C24 C25 0.2(4)
C23 C22 C21 C26 5.3(4)
C16 C22 C21 C26 -171.5(2)
C23 C22 C21 C20 -174.0(3)
C16 C22 C21 C20 9.2(4)
C22 C21 C26 C25 -3.2(4)
C20 C21 C26 C25 176.1(3)
C21 C26 C25 C24 -0.4(5)
C23 C24 C25 C26 2.0(5)
C30 C17 C18 C27 -6.3(4)
C16 C17 C18 C27 167.2(2)
C30 C17 C18 C19 173.9(3)
C16 C17 C18 C19 -12.6(4)
C28 C27 C18 C17 3.4(4)
C28 C27 C18 C19 -176.9(3)
C17 C18 C19 C20 -26.9(5)
C27 C18 C19 C20 153.3(3)
C18 C19 C20 C21 -2.8(6)
C26 C21 C20 C19 -146.9(3)
C22 C21 C20 C19 32.4(5)
C30 C29 C28 C27 -3.6(5)
C18 C27 C28 C29 1.6(5)
C18 C17 C30 C29 4.5(4)
C16 C17 C30 C29 -168.8(3)
C28 C29 C30 C17 0.5(5)
C23 C22 C16 N2 -16.0(3)
C21 C22 C16 N2 160.7(2)
C23 C22 C16 C17 110.8(3)
C21 C22 C16 C17 -72.5(3)
C30 C17 C16 N2 15.8(3)
C18 C17 C16 N2 -157.5(2)
C30 C17 C16 C22 -111.6(3)
C18 C17 C16 C22 75.1(3)
C22 C16 N2 C31 -156.6(2)
C17 C16 N2 C31 77.5(3)
C22 C16 N2 Fe1 -9.2(4)
C17 C16 N2 Fe1 -135.1(3)
N3 Fe1 N2 C31 -164.86(14)
N1 Fe1 N2 C31 -9.95(14)
N4 Fe1 N2 C31 107.00(15)
C68 Fe1 N2 C31 146.83(14)
N3 Fe1 N2 C16 43.1(3)
N1 Fe1 N2 C16 -161.9(3)
N4 Fe1 N2 C16 -45.0(3)
C31 Fe1 N2 C16 -152.0(4)
C68 Fe1 N2 C16 -5.2(4)
C16 N2 C31 N1 178.2(2)
Fe1 N2 C31 N1 15.0(2)
C16 N2 C31 C32 6.7(3)
Fe1 N2 C31 C32 -156.5(2)
C16 N2 C31 Fe1 163.2(2)
N3 Fe1 C31 N2 44.0(4)
N1 Fe1 C31 N2 163.4(2)
N4 Fe1 C31 N2 -97.52(16)
C68 Fe1 C31 N2 -81.1(3)
N3 Fe1 C31 N1 -119.4(3)
N2 Fe1 C31 N1 -163.4(2)
N4 Fe1 C31 N1 99.11(16)
C68 Fe1 C31 N1 115.5(2)
N3 Fe1 C31 C32 143.8(5)
N1 Fe1 C31 C32 -96.8(5)
N2 Fe1 C31 C32 99.8(5)
N4 Fe1 C31 C32 2.3(6)
C68 Fe1 C31 C32 18.7(7)
N2 C31 C32 C33 -84.2(3)
N1 C31 C32 C33 105.2(3)
Fe1 C31 C32 C33 -171.2(4)
N2 C31 C32 C37 94.5(3)
N1 C31 C32 C37 -76.1(3)
Fe1 C31 C32 C37 7.6(6)
C37 C32 C33 C34 0.5(4)
C31 C32 C33 C34 179.2(2)
C32 C33 C34 C35 -0.2(4)
C33 C32 C37 C36 -0.4(4)
C31 C32 C37 C36 -179.2(3)
C32 C37 C36 C35 0.0(5)
C37 C36 C35 C34 0.3(5)
C33 C34 C35 C36 -0.2(5)
N2 C31 N1 C1 177.1(2)
C32 C31 N1 C1 -11.4(3)
Fe1 C31 N1 C1 -167.7(2)
N2 C31 N1 Fe1 -15.2(2)
C32 C31 N1 Fe1 156.3(2)
N3 Fe1 N1 C31 150.91(18)
N2 Fe1 N1 C31 9.90(14)
N4 Fe1 N1 C31 -105.97(15)
C68 Fe1 N1 C31 -138.80(17)
N3 Fe1 N1 C1 -49.5(4)
N2 Fe1 N1 C1 169.5(3)
N4 Fe1 N1 C1 53.6(3)
C31 Fe1 N1 C1 159.6(4)
C68 Fe1 N1 C1 20.8(4)
C8 C9 C10 C11 -0.7(4)
C10 C9 C8 C7 0.3(4)
C9 C10 C11 C6 -1.1(4)
C7 C6 C11 C10 3.3(4)
C5 C6 C11 C10 -173.3(3)
C9 C8 C7 C6 1.9(4)
C9 C8 C7 C1 -179.5(2)
C11 C6 C7 C8 -3.7(4)
C5 C6 C7 C8 172.8(3)
C11 C6 C7 C1 177.7(2)
C5 C6 C7 C1 -5.8(4)
C3 C2 C15 C14 -4.1(4)
C1 C2 C15 C14 173.8(3)
C11 C6 C5 C4 140.0(3)
C7 C6 C5 C4 -36.4(4)
C6 C5 C4 C3 1.3(5)
C3 C12 C13 C14 -0.3(5)
C2 C15 C14 C13 0.3(4)
C12 C13 C14 C15 2.0(5)
C13 C12 C3 C2 -3.4(4)
C13 C12 C3 C4 174.8(3)
C15 C2 C3 C12 5.6(4)
C1 C2 C3 C12 -172.4(2)
C15 C2 C3 C4 -172.6(3)
C1 C2 C3 C4 9.4(4)
C5 C4 C3 C12 -145.4(3)
C5 C4 C3 C2 32.8(4)
C31 N1 C1 C7 173.0(2)
Fe1 N1 C1 C7 16.8(4)
C31 N1 C1 C2 -64.8(3)
Fe1 N1 C1 C2 139.0(3)
C8 C7 C1 N1 18.9(3)
C6 C7 C1 N1 -162.5(2)
C8 C7 C1 C2 -106.0(3)
C6 C7 C1 C2 72.5(3)
C15 C2 C1 N1 -17.6(3)
C3 C2 C1 N1 160.4(2)
C15 C2 C1 C7 107.5(3)
C3 C2 C1 C7 -74.5(3)
